data_2107045
loop_
_publ_author_name
'Lis, T.'

_publ_section_title
;
 Structure of Dithiobisformamidinium trans-Aquatetrachlorooxorhenate(V)
 Chloride Monohydrate
;
_journal_name_full 'Acta Crystallographica B (24,1968-38,1982)'
_journal_page_first 3041
_journal_page_last 3044
_journal_volume 35
_journal_year 1979
_chemical_formula_sum 'C2 H12 Cl5 N4 O3 Re S2'
_chemical_name_systematic '(C2 H8 N4 S2) (Cl4 H2 O2 Re) Cl (H2 O)'
_space_group_IT_number 14
_symmetry_space_group_name_Hall '-P 2ybc'
_symmetry_space_group_name_H-M 'P 1 21/c 1'
_cell_angle_alpha 90
_cell_angle_beta 100.68
_cell_angle_gamma 90
_cell_formula_units_Z 4
_cell_length_a 13.512
_cell_length_b 7.025
_cell_length_c 16.23
_cell_volume 1513.894
_citation_journal_id_ASTM ACBCAR
_cod_data_source_file Lis_ACBCAR_1979_1292.cif
_cod_data_source_block C2H12Cl5N4O3Re1S2
_cod_original_formula_sum 'C2 H12 Cl5 N4 O3 Re1 S2'
_cod_database_code 2107045

loop_
_symmetry_equiv_pos_as_xyz
x,y,z
-x,y+1/2,-z+1/2
-x,-y,-z
x,-y-1/2,z-1/2

loop_
_atom_site_label
_atom_site_type_symbol
_atom_site_fract_x
_atom_site_fract_y
_atom_site_fract_z
_atom_site_occupancy
_atom_site_U_iso_or_equiv
N2 N-3 0.069 0.6133 0.1706 1 0.0
Cl5 Cl-1 0.5152 0.1561 0.3959 1 0.0
N3 N-3 0.4956 0.6974 0.3702 1 0.0
H8 H+1 0.334 0.465 0.237 1 0.0
N1 N-3 0.1433 0.7478 0.2965 1 0.0
Cl4 Cl-1 0.3166 0.5052 0.479 1 0.0
N4 N-3 0.3952 0.4889 0.2855 1 0.0
H5 H+1 0.538 0.592 0.4 1 0.0
H3 H+1 0.007 0.579 0.192 1 0.0
Re1 Re+5 0.20018 0.25924 0.47864 1 0.0
Cl2 Cl-1 0.1841 0.2377 0.332 1 0.0
C1 C+4 0.1435 0.6991 0.2188 1 0.0
O1 O-2 0.0963 0.3834 0.4814 1 0.0
H7 H+1 0.436 0.373 0.313 1 0.0
H9 H+1 0.35 0.1 0.425 1 0.0
Cl3 Cl-1 0.1254 -0.0457 0.4793 1 0.0
S1 S-1 0.2491 0.7515 0.1701 1 0.0
H10 H+1 0.375 -0.05 0.5 1 0.0
H12 H+1 0 0.05 0.1 1 0.0
H11 H+1 0.075 0.15 0.15 1 0.0
H2 H+1 0.203 0.816 0.33 1 0.0
O3 O-2 0.0301 0.1003 0.1585 1 0.0
H4 H+1 0.074 0.582 0.111 1 0.0
O2 O-2 0.3328 0.0794 0.4774 1 0.0
H1 H+1 0.084 0.717 0.323 1 0.0
Cl1 Cl-1 0.2519 0.2384 0.6263 1 0.0
S2 S-1 0.3526 0.8654 0.2638 1 0.0
C2 C+4 0.4197 0.6566 0.3096 1 0.0
H6 H+1 0.511 0.832 0.387 1 0.0
